data_7226123
loop_
_publ_author_name
'Koshti, Vijay S.'
'Thorat, Shridhar H.'
'Gote, Ravindra P.'
'Chikkali, Samir H.'
'Gonnade, Rajesh G.'

_publ_section_title
;
 The impact of modular substitution on crystal packing: the tale of two
 ureas
;
_journal_issue 37
_journal_name_full CrystEngComm
_journal_page_first 7078
_journal_paper_doi 10.1039/C6CE01324D
_journal_volume 18
_journal_year 2016
_chemical_formula_moiety 'C7 H7 I N2 O'
_chemical_formula_sum 'C7 H7 I N2 O'
_chemical_formula_weight 262.05
_chemical_name_systematic
;
 ?
;
_space_group_crystal_system orthorhombic
_space_group_IT_number 56
_space_group_name_Hall '-P 2ab 2ac'
_space_group_name_H-M_alt 'P c c n'
_symmetry_space_group_name_Hall '-P 2ab 2ac'
_symmetry_space_group_name_H-M 'P c c n'
_atom_sites_solution_hydrogens geom
_audit_creation_method SHELXL-2013
_audit_update_record
;
2016-07-21 deposited with the CCDC.
2016-08-04 downloaded from the CCDC.
;
_cell_angle_alpha 90
_cell_angle_beta 90
_cell_angle_gamma 90
_cell_formula_units_Z 8
_cell_length_a 21.4515(4)
_cell_length_b 8.44460(10)
_cell_length_c 8.99770(10)
_cell_measurement_reflns_used 9864
_cell_measurement_temperature 100(2)
_cell_measurement_theta_max 36.81
_cell_measurement_theta_min 3.44
_cell_volume 1629.93(4)
_computing_cell_refinement 'Bruker SAINT'
_computing_data_collection 'Bruker APEX2'
_computing_data_reduction 'Bruker SAINT'
_computing_molecular_graphics 'Bruker SHELXTL'
_computing_publication_material 'Bruker SHELXTL'
_computing_structure_refinement 'SHELXL-2013 (Sheldrick, 2013)'
_computing_structure_solution 'SHELXL-2013 (Sheldrick, 2013)'
_diffrn_ambient_temperature 100(2)
_diffrn_measured_fraction_theta_full 0.995
_diffrn_measured_fraction_theta_max 0.914
_diffrn_measurement_device_type 'Bruker APEX-II CCD'
_diffrn_measurement_method '\f and \w scans'
_diffrn_radiation_type MoK\a
_diffrn_radiation_wavelength 0.71073
_diffrn_reflns_av_R_equivalents 0.0447
_diffrn_reflns_av_unetI/netI 0.0268
_diffrn_reflns_Laue_measured_fraction_full 0.995
_diffrn_reflns_Laue_measured_fraction_max 0.914
_diffrn_reflns_limit_h_max 37
_diffrn_reflns_limit_h_min -40
_diffrn_reflns_limit_k_max 15
_diffrn_reflns_limit_k_min -15
_diffrn_reflns_limit_l_max 15
_diffrn_reflns_limit_l_min -17
_diffrn_reflns_number 57286
_diffrn_reflns_point_group_measured_fraction_full 0.995
_diffrn_reflns_point_group_measured_fraction_max 0.914
_diffrn_reflns_theta_full 25.242
_diffrn_reflns_theta_max 43.946
_diffrn_reflns_theta_min 3.442
_diffrn_source 'sealed tube'
_exptl_absorpt_coefficient_mu 3.871
_exptl_absorpt_correction_T_max 0.390
_exptl_absorpt_correction_T_min 0.275
_exptl_absorpt_correction_type multi-scan
_exptl_absorpt_process_details SADABS,(BRUKER,2006)
_exptl_crystal_colour COLOURLESS
_exptl_crystal_density_diffrn 2.136
_exptl_crystal_description BLOCK
_exptl_crystal_F_000 992
_exptl_crystal_size_max 0.450
_exptl_crystal_size_mid 0.350
_exptl_crystal_size_min 0.300
_refine_diff_density_max 1.579
_refine_diff_density_min -2.587
_refine_diff_density_rms 0.236
_refine_ls_extinction_coef 0.0017(4)
_refine_ls_extinction_expression Fc^*^=kFc[1+0.001xFc^2^\l^3^/sin(2\q)]^-1/4^
_refine_ls_extinction_method SHELXL
_refine_ls_goodness_of_fit_ref 1.024
_refine_ls_hydrogen_treatment constr
_refine_ls_matrix_type full
_refine_ls_number_parameters 101
_refine_ls_number_reflns 5815
_refine_ls_number_restraints 0
_refine_ls_restrained_S_all 1.024
_refine_ls_R_factor_all 0.0710
_refine_ls_R_factor_gt 0.0465
_refine_ls_shift/su_max 0.001
_refine_ls_shift/su_mean 0.000
_refine_ls_structure_factor_coef Fsqd
_refine_ls_weighting_details 'w=1/[\s^2^(Fo^2^)+(0.0820P)^2^+3.6784P] where P=(Fo^2^+2Fc^2^)/3'
_refine_ls_weighting_scheme calc
_refine_ls_wR_factor_gt 0.1360
_refine_ls_wR_factor_ref 0.1520
_reflns_Friedel_coverage 0.000
_reflns_number_gt 4231
_reflns_number_total 5815
_reflns_threshold_expression 'I > 2\s(I)'
_cod_data_source_file c6ce01324d2.cif
_cod_data_source_block ABC
_cod_depositor_comments
;
The following automatic conversions were performed:

'_exptl_absorpt_correction_type' value 'MULTI-SCAN' changed to
'multi-scan' according to
/usr/data/users/saulius/crontab/automatic-downloads/rss-feeds/RSC/lib/dictionaries/cif_core.dic
dictionary named 'cif_core.dic' version 2.4.2 from 2011-04-26.

Automatic conversion script
Id: cif_fix_values 4268 2015-11-12 08:31:59Z antanas 

 Adding full bibliography for 7226122--7226134.cif.
;
_cod_database_code 7226123
_shelx_space_group_comment
;
The symmetry employed for this shelxl refinement is uniquely defined
by the following loop, which should always be used as a source of
symmetry information in preference to the above space-group names.
They are only intended as comments.
;
_shelx_estimated_absorpt_t_min 0.275
_shelx_estimated_absorpt_t_max 0.390
_shelxl_version_number 2013-3

loop_
_space_group_symop_operation_xyz
'x, y, z'
'x+1/2, -y, -z+1/2'
'-x, y+1/2, -z+1/2'
'-x+1/2, -y+1/2, z'
'-x, -y, -z'
'-x-1/2, y, z-1/2'
'x, -y-1/2, z-1/2'
'x-1/2, y-1/2, -z'

loop_
_atom_site_label
_atom_site_type_symbol
_atom_site_fract_x
_atom_site_fract_y
_atom_site_fract_z
_atom_site_U_iso_or_equiv
_atom_site_adp_type
_atom_site_occupancy
_atom_site_site_symmetry_order
_atom_site_calc_flag
_atom_site_refinement_flags_posn
_atom_site_refinement_flags_adp
I1 I 0.26740(2) 0.01688(3) 0.84309(2) 0.02672(7) Uani 1 1 d . .
O1 O 0.45170(8) 0.3322(2) 0.57505(16) 0.0155(3) Uani 1 1 d . .
N2 N 0.46616(9) 0.4109(3) 0.33627(18) 0.0156(3) Uani 1 1 d . .
H2B H 0.4857 0.4977 0.3638 0.019 Uiso 1 1 calc R U
H2A H 0.4605 0.3908 0.2413 0.019 Uiso 1 1 calc R U
N1 N 0.41563(9) 0.1779(2) 0.38498(18) 0.0145(3) Uani 1 1 d . .
H1 H 0.4117 0.1687 0.2880 0.017 Uiso 1 1 calc R U
C1 C 0.44487(8) 0.3089(3) 0.4395(2) 0.0115(3) Uani 1 1 d . .
C2 C 0.39128(9) 0.0564(3) 0.4757(2) 0.0120(3) Uani 1 1 d . .
C3 C 0.34937(9) 0.0920(2) 0.5897(2) 0.0119(3) Uani 1 1 d . .
H3 H 0.3371 0.1982 0.6084 0.014 Uiso 1 1 calc R U
C4 C 0.32601(10) -0.0324(3) 0.6754(2) 0.0130(3) Uani 1 1 d . .
C5 C 0.34152(11) -0.1885(3) 0.6476(2) 0.0162(3) Uani 1 1 d . .
H5 H 0.3244 -0.2713 0.7063 0.019 Uiso 1 1 calc R U
C6 C 0.38271(11) -0.2223(3) 0.5319(3) 0.0188(4) Uani 1 1 d . .
H6 H 0.3936 -0.3291 0.5109 0.023 Uiso 1 1 calc R U
C7 C 0.40779(10) -0.1012(3) 0.4477(2) 0.0168(3) Uani 1 1 d . .
H7 H 0.4364 -0.1250 0.3703 0.020 Uiso 1 1 calc R U

loop_
_atom_site_aniso_label
_atom_site_aniso_U_11
_atom_site_aniso_U_22
_atom_site_aniso_U_33
_atom_site_aniso_U_23
_atom_site_aniso_U_13
_atom_site_aniso_U_12
I1 0.02684(10) 0.02504(10) 0.02828(11) -0.00471(6) 0.01179(6) -0.00638(6)
O1 0.0202(6) 0.0213(7) 0.0049(5) -0.0016(5) 0.0012(4) -0.0088(5)
N2 0.0172(7) 0.0228(8) 0.0068(5) 0.0022(5) 0.0001(5) -0.0080(6)
N1 0.0189(7) 0.0189(7) 0.0055(5) -0.0014(5) 0.0011(5) -0.0074(6)
C1 0.0101(6) 0.0175(8) 0.0070(6) 0.0001(5) 0.0007(5) -0.0033(5)
C2 0.0123(6) 0.0155(7) 0.0081(6) -0.0019(5) 0.0007(5) -0.0027(6)
C3 0.0128(6) 0.0137(7) 0.0092(6) -0.0008(5) 0.0011(5) -0.0028(5)
C4 0.0145(7) 0.0149(8) 0.0097(6) -0.0011(5) 0.0024(5) -0.0034(6)
C5 0.0196(8) 0.0142(8) 0.0149(8) 0.0015(6) 0.0014(6) -0.0013(7)
C6 0.0209(9) 0.0154(8) 0.0201(9) -0.0013(7) 0.0028(7) 0.0019(7)
C7 0.0168(8) 0.0182(8) 0.0153(8) -0.0045(7) 0.0037(6) 0.0001(6)

loop_
_atom_type_symbol
_atom_type_description
_atom_type_scat_dispersion_real
_atom_type_scat_dispersion_imag
_atom_type_scat_source
C C 0.0033 0.0016 'International Tables Vol C Tables 4.2.6.8 and 6.1.1.4'
H H 0.0000 0.0000 'International Tables Vol C Tables 4.2.6.8 and 6.1.1.4'
N N 0.0061 0.0033 'International Tables Vol C Tables 4.2.6.8 and 6.1.1.4'
O O 0.0106 0.0060 'International Tables Vol C Tables 4.2.6.8 and 6.1.1.4'
I I -0.4742 1.8119 'International Tables Vol C Tables 4.2.6.8 and 6.1.1.4'

loop_
_geom_angle_atom_site_label_1
_geom_angle_atom_site_label_2
_geom_angle_atom_site_label_3
_geom_angle
C1 N2 H2B 120.0
C1 N2 H2A 120.0
H2B N2 H2A 120.0
C1 N1 C2 123.52(16)
C1 N1 H1 118.2
C2 N1 H1 118.2
O1 C1 N2 122.33(19)
O1 C1 N1 122.39(18)
N2 C1 N1 115.28(17)
C3 C2 C7 120.01(19)
C3 C2 N1 120.39(19)
C7 C2 N1 119.57(18)
C4 C3 C2 118.30(19)
C4 C3 H3 120.8
C2 C3 H3 120.8
C5 C4 C3 122.11(18)
C5 C4 I1 118.95(15)
C3 C4 I1 118.94(15)
C4 C5 C6 118.8(2)
C4 C5 H5 120.6
C6 C5 H5 120.6
C7 C6 C5 120.3(2)
C7 C6 H6 119.9
C5 C6 H6 119.9
C6 C7 C2 120.41(19)
C6 C7 H7 119.8
C2 C7 H7 119.8

loop_
_geom_bond_atom_site_label_1
_geom_bond_atom_site_label_2
_geom_bond_distance
I1 C4 2.008(2)
O1 C1 1.244(2)
N2 C1 1.347(3)
N2 H2B 0.8800
N2 H2A 0.8800
N1 C1 1.363(3)
N1 C2 1.412(3)
N1 H1 0.8800
C2 C3 1.397(3)
C2 C7 1.400(3)
C3 C4 1.396(3)
C3 H3 0.9500
C4 C5 1.383(3)
C5 C6 1.395(3)
C5 H5 0.9500
C6 C7 1.382(3)
C6 H6 0.9500
C7 H7 0.9500

loop_
_geom_hbond_atom_site_label_D
_geom_hbond_atom_site_label_H
_geom_hbond_atom_site_label_A
_geom_hbond_distance_DH
_geom_hbond_distance_HA
_geom_hbond_distance_DA
_geom_hbond_angle_DHA
_geom_hbond_site_symmetry_A
N2 H2B O1 0.88 2.04 2.906(2) 167.2 5_666
N2 H2A O1 0.88 2.41 3.136(3) 139.8 7_565
N1 H1 O1 0.88 2.10 2.895(2) 150.0 7_565

loop_
_geom_torsion_atom_site_label_1
_geom_torsion_atom_site_label_2
_geom_torsion_atom_site_label_3
_geom_torsion_atom_site_label_4
_geom_torsion
C2 N1 C1 O1 -0.9(3)
C2 N1 C1 N2 178.8(2)
C1 N1 C2 C3 54.0(3)
C1 N1 C2 C7 -128.1(2)
C7 C2 C3 C4 1.4(3)
N1 C2 C3 C4 179.27(18)
C2 C3 C4 C5 -2.1(3)
C2 C3 C4 I1 178.45(14)
C3 C4 C5 C6 1.1(3)
I1 C4 C5 C6 -179.41(17)
C4 C5 C6 C7 0.5(4)
C5 C6 C7 C2 -1.2(4)
C3 C2 C7 C6 0.2(3)
N1 C2 C7 C6 -177.7(2)
